data_2022676
loop_
_publ_author_name
'Bosch, Eric'
'Bowling, Nathan P.'
'Speetzen, Erin D.'

_publ_section_title
;
 A structural and computational comparison of close contacts and related
 intermolecular energies of interaction in the structures of
 1,3-diiodo-5-nitrobenzene, 1,3-dibromo-5-nitrobenzene, and
 1,3-dichloro-5-nitrobenzene
;
_journal_coeditor_code DV3019
_journal_issue 10
_journal_name_full 'Acta Crystallographica Section C'
_journal_page_first 552
_journal_page_last 558
_journal_paper_doi 10.1107/S2053229622009275
_journal_volume 78
_journal_year 2022
_chemical_formula_iupac 'C6 H3 Br2 N O2'
_chemical_formula_sum 'C6 H3 Br2 N O2'
_chemical_formula_weight 280.91
_chemical_name_systematic
;
1,3-Dibromo-5-nitrobenzene
;
_space_group_crystal_system monoclinic
_space_group_IT_number 11
_space_group_name_Hall '-P 2yb'
_space_group_name_H-M_alt 'P 1 21/m 1'
_atom_sites_solution_hydrogens geom
_atom_sites_solution_primary dual
_audit_creation_method SHELXL-2018/3
_cell_angle_alpha 90
_cell_angle_beta 96.486(2)
_cell_angle_gamma 90
_cell_formula_units_Z 2
_cell_length_a 3.9721(7)
_cell_length_b 14.164(2)
_cell_length_c 6.7971(11)
_cell_measurement_reflns_used 2304
_cell_measurement_temperature 100(2)
_cell_measurement_theta_max 27.05
_cell_measurement_theta_min 2.88
_cell_volume 379.96(11)
_computing_cell_refinement
;
SMART (Bruker, 2014)
;
_computing_data_collection
;
SMART (Bruker, 2014)
;
_computing_data_reduction
;
SAINT (Bruker, 2014)
;
_computing_molecular_graphics
;
X-SEED (Barbour, 2020)
;
_computing_publication_material
;
X-SEED (Barbour, 2020)
;
_computing_structure_refinement
;
SHELXL2018 (Sheldrick, 2015b)
;
_computing_structure_solution
;
SHELXT2018 (Sheldrick, 2015a)
;
_diffrn_ambient_temperature 100(2)
_diffrn_detector_area_resol_mean 8.3660
_diffrn_measured_fraction_theta_full 1.000
_diffrn_measured_fraction_theta_max 1.000
_diffrn_measurement_device_type 'Bruker APEX-I CCD'
_diffrn_measurement_method 'phi and omega scans'
_diffrn_radiation_monochromator graphite
_diffrn_radiation_source 'fine-focus sealed tube'
_diffrn_radiation_type MoK\a
_diffrn_radiation_wavelength 0.71073
_diffrn_reflns_av_R_equivalents 0.0440
_diffrn_reflns_av_unetI/netI 0.0355
_diffrn_reflns_limit_h_max 5
_diffrn_reflns_limit_h_min -5
_diffrn_reflns_limit_k_max 18
_diffrn_reflns_limit_k_min -18
_diffrn_reflns_limit_l_max 8
_diffrn_reflns_limit_l_min -8
_diffrn_reflns_number 4446
_diffrn_reflns_theta_full 25.242
_diffrn_reflns_theta_max 27.137
_diffrn_reflns_theta_min 2.876
_exptl_absorpt_coefficient_mu 10.609
_exptl_absorpt_correction_T_max 0.7455
_exptl_absorpt_correction_T_min 0.3431
_exptl_absorpt_correction_type multi-scan
_exptl_absorpt_process_details
;
(SADABS; Bruker, 2014)
;
_exptl_crystal_colour colourless
_exptl_crystal_density_diffrn 2.455
_exptl_crystal_description 'cut plate'
_exptl_crystal_F_000 264
_exptl_crystal_size_max 0.38
_exptl_crystal_size_mid 0.26
_exptl_crystal_size_min 0.09
_refine_diff_density_max 1.039
_refine_diff_density_min -0.521
_refine_ls_extinction_method none
_refine_ls_goodness_of_fit_ref 1.085
_refine_ls_hydrogen_treatment constr
_refine_ls_matrix_type full
_refine_ls_number_parameters 55
_refine_ls_number_reflns 874
_refine_ls_number_restraints 0
_refine_ls_restrained_S_all 1.085
_refine_ls_R_factor_all 0.0355
_refine_ls_R_factor_gt 0.0291
_refine_ls_shift/su_max 0.001
_refine_ls_shift/su_mean 0.000
_refine_ls_structure_factor_coef Fsqd
_refine_ls_weighting_details 'w=1/[\s^2^(Fo^2^)+(0.0519P)^2^] where P=(Fo^2^+2Fc^2^)/3'
_refine_ls_weighting_scheme calc
_refine_ls_wR_factor_gt 0.0780
_refine_ls_wR_factor_ref 0.0812
_reflns_number_gt 764
_reflns_number_total 874
_reflns_threshold_expression 'I > 2\s(I)'
_cod_data_source_file dv3019sup1.cif
_cod_data_source_block 2
_cod_depositor_comments 'Adding full bibliography for 2022675--2022677.cif.'
_cod_original_cell_volume 379.97(11)
_cod_original_sg_symbol_H-M 'P 21/m'
_cod_database_code 2022676
_cod_database_fobs_code 2022676
_shelx_space_group_comment
;
The symmetry employed for this shelxl refinement is uniquely defined
by the following loop, which should always be used as a source of
symmetry information in preference to the above space-group names.
They are only intended as comments.
;

loop_
_space_group_symop_operation_xyz
'x, y, z'
'-x, y+1/2, -z'
'-x, -y, -z'
'x, -y-1/2, z'

loop_
_atom_site_type_symbol
_atom_site_label
_atom_site_fract_x
_atom_site_fract_y
_atom_site_fract_z
_atom_site_U_iso_or_equiv
_atom_site_adp_type
_atom_site_calc_flag
_atom_site_occupancy
_atom_site_disorder_assembly
_atom_site_disorder_group
Br Br1 0.84325(8) 0.55011(2) 0.22435(5) 0.02091(17) Uani d 1 . .
O O1 0.2977(7) 0.67372(17) 0.8585(4) 0.0301(6) Uani d 1 . .
N N1 0.3658(10) 0.750000 0.7878(7) 0.0198(9) Uani d 1 . .
C C2 0.6006(8) 0.6637(2) 0.5205(5) 0.0175(7) Uani d 1 . .
H H2 0.550372 0.605683 0.581154 0.021 Uiso calc 1 . .
C C3 0.7459(8) 0.6659(2) 0.3462(6) 0.0171(7) Uani d 1 . .
C C1 0.5304(11) 0.750000 0.6038(7) 0.0169(9) Uani d 1 . .
C C4 0.8204(11) 0.750000 0.2566(8) 0.0212(11) Uani d 1 . .
H H4 0.920583 0.750000 0.136165 0.025 Uiso calc 1 . .

loop_
_atom_site_aniso_label
_atom_site_aniso_U_11
_atom_site_aniso_U_22
_atom_site_aniso_U_33
_atom_site_aniso_U_12
_atom_site_aniso_U_13
_atom_site_aniso_U_23
Br1 0.0237(3) 0.0141(2) 0.0254(3) 0.00110(11) 0.00482(17) -0.00274(12)
O1 0.0464(16) 0.0191(12) 0.0271(15) -0.0050(12) 0.0135(13) 0.0044(11)
N1 0.021(2) 0.018(2) 0.019(2) 0.000 -0.0016(16) 0.000
C2 0.0163(15) 0.0153(14) 0.0197(18) -0.0004(12) -0.0030(13) -0.0006(13)
C3 0.0130(14) 0.0127(15) 0.0246(19) 0.0015(11) -0.0024(13) -0.0037(13)
C1 0.014(2) 0.020(2) 0.016(2) 0.000 -0.0011(19) 0.000
C4 0.015(2) 0.028(3) 0.021(3) 0.000 0.002(2) 0.000

loop_
_atom_type_symbol
_atom_type_description
_atom_type_scat_dispersion_real
_atom_type_scat_dispersion_imag
_atom_type_scat_source
C C 0.0033 0.0016 'International Tables Vol C Tables 4.2.6.8 and 6.1.1.4'
H H 0.0000 0.0000 'International Tables Vol C Tables 4.2.6.8 and 6.1.1.4'
N N 0.0061 0.0033 'International Tables Vol C Tables 4.2.6.8 and 6.1.1.4'
O O 0.0106 0.0060 'International Tables Vol C Tables 4.2.6.8 and 6.1.1.4'
Br Br -0.2901 2.4595 'International Tables Vol C Tables 4.2.6.8 and 6.1.1.4'

loop_
_geom_angle_atom_site_label_1
_geom_angle_atom_site_label_2
_geom_angle_atom_site_label_3
_geom_angle_site_symmetry_1
_geom_angle_site_symmetry_3
_geom_angle
_geom_angle_publ_flag
O1 N1 O1 4_575 . 123.8(4) ?
O1 N1 C1 4_575 . 118.1(2) ?
O1 N1 C1 . . 118.1(2) ?
C3 C2 C1 . . 117.0(3) ?
C3 C2 H2 . . 121.5 ?
C1 C2 H2 . . 121.5 ?
C2 C3 C4 . . 122.0(3) ?
C2 C3 Br1 . . 118.9(2) ?
C4 C3 Br1 . . 119.2(3) ?
C2 C1 C2 4_575 . 123.4(5) ?
C2 C1 N1 4_575 . 118.3(2) ?
C2 C1 N1 . . 118.3(2) ?
C3 C4 C3 4_575 . 118.7(5) ?
C3 C4 H4 4_575 . 120.7 ?
C3 C4 H4 . . 120.7 ?

loop_
_geom_bond_atom_site_label_1
_geom_bond_atom_site_label_2
_geom_bond_site_symmetry_2
_geom_bond_distance
_geom_bond_publ_flag
Br1 C3 . 1.897(3) ?
O1 N1 . 1.225(3) ?
N1 C1 . 1.475(6) ?
C2 C3 . 1.375(5) ?
C2 C1 . 1.389(4) ?
C2 H2 . 0.9500 ?
C3 C4 . 1.385(4) ?
C4 H4 . 0.9500 ?

loop_
_geom_hbond_atom_site_label_D
_geom_hbond_atom_site_label_H
_geom_hbond_atom_site_label_A
_geom_hbond_site_symmetry_A
_geom_hbond_distance_DH
_geom_hbond_distance_HA
_geom_hbond_distance_DA
_geom_hbond_angle_DHA
_geom_hbond_publ_flag
C2 H2 Br1 3_666 0.95 3.09 3.997(3) 160.9 yes
